data_1554550
loop_
_publ_author_name
'Liu, Xiong-Li'
'Yue, Jing'
'Chen, Shuang'
'Liu, Huan-Huan'
'Yang, Kai-Mo'
'Feng, Ting-Ting'
'Zhou, Ying'

_publ_section_title
;
 Thermal-mediated catalyst-free heterolytic cleavage of 3-halooxindoles:
 rapid access to 3-functionalized-2-oxindoles
;
_journal_issue 2
_journal_name_full 'Organic Chemistry Frontiers'
_journal_page_first 256
_journal_paper_doi 10.1039/C8QO01222A
_journal_volume 6
_journal_year 2019
_chemical_formula_moiety 'C19 H19 Cl2 N O4'
_chemical_formula_sum 'C19 H19 Cl2 N O4'
_chemical_formula_weight 396.25
_space_group_crystal_system monoclinic
_space_group_IT_number 15
_space_group_name_Hall '-C 2yc'
_space_group_name_H-M_alt 'C 1 2/c 1'
_atom_sites_solution_hydrogens geom
_atom_sites_solution_primary direct
_atom_sites_solution_secondary difmap
_audit_creation_method SHELXL-2014/7
_audit_update_record
;
2018-11-04 deposited with the CCDC.
2018-12-05 downloaded from the CCDC.
;
_cell_angle_alpha 90
_cell_angle_beta 100.506(3)
_cell_angle_gamma 90
_cell_formula_units_Z 8
_cell_length_a 33.580(5)
_cell_length_b 13.960(2)
_cell_length_c 8.0737(13)
_cell_measurement_reflns_used 6225
_cell_measurement_temperature 100(2)
_cell_measurement_theta_max 28.50
_cell_measurement_theta_min 2.36
_cell_volume 3721.3(10)
_computing_cell_refinement 'Bruker SAINT'
_computing_data_collection 'Bruker APEX2'
_computing_data_reduction 'Bruker SAINT'
_computing_molecular_graphics 'Bruker SHELXTL'
_computing_publication_material 'Bruker SHELXTL'
_computing_structure_refinement 'SHELXL-2014 (Sheldrick 2014)'
_computing_structure_solution 'SHELXS-97 (Sheldrick 2008)'
_diffrn_ambient_temperature 100(2)
_diffrn_measured_fraction_theta_full 0.999
_diffrn_measured_fraction_theta_max 0.996
_diffrn_measurement_device_type 'Bruker APEX-II CCD'
_diffrn_measurement_method '\f and \w scans'
_diffrn_radiation_type MoK\a
_diffrn_radiation_wavelength 0.71073
_diffrn_reflns_av_R_equivalents 0.1026
_diffrn_reflns_av_unetI/netI 0.0666
_diffrn_reflns_Laue_measured_fraction_full 0.999
_diffrn_reflns_Laue_measured_fraction_max 0.996
_diffrn_reflns_limit_h_max 44
_diffrn_reflns_limit_h_min -45
_diffrn_reflns_limit_k_max 18
_diffrn_reflns_limit_k_min -18
_diffrn_reflns_limit_l_max 10
_diffrn_reflns_limit_l_min -10
_diffrn_reflns_number 19010
_diffrn_reflns_point_group_measured_fraction_full 0.999
_diffrn_reflns_point_group_measured_fraction_max 0.996
_diffrn_reflns_theta_full 25.242
_diffrn_reflns_theta_max 28.569
_diffrn_reflns_theta_min 1.233
_diffrn_source 'fine-focus sealed tube'
_exptl_absorpt_coefficient_mu 0.373
_exptl_absorpt_correction_type multi-scan
_exptl_absorpt_process_details sadabs
_exptl_crystal_colour colourless
_exptl_crystal_density_diffrn 1.414
_exptl_crystal_description block
_exptl_crystal_F_000 1648
_exptl_crystal_size_max 0.700
_exptl_crystal_size_mid 0.360
_exptl_crystal_size_min 0.270
_exptl_transmission_factor_max 0.4334
_exptl_transmission_factor_min 0.3773
_refine_diff_density_max 1.801
_refine_diff_density_min -0.894
_refine_diff_density_rms 0.118
_refine_ls_extinction_method none
_refine_ls_goodness_of_fit_ref 1.047
_refine_ls_hydrogen_treatment constr
_refine_ls_matrix_type full
_refine_ls_number_parameters 236
_refine_ls_number_reflns 4742
_refine_ls_number_restraints 0
_refine_ls_restrained_S_all 1.047
_refine_ls_R_factor_all 0.1178
_refine_ls_R_factor_gt 0.0945
_refine_ls_shift/su_max 0.025
_refine_ls_shift/su_mean 0.001
_refine_ls_structure_factor_coef Fsqd
_refine_ls_weighting_details 'w=1/[\s^2^(Fo^2^)+(0.1235P)^2^+24.7188P] where P=(Fo^2^+2Fc^2^)/3'
_refine_ls_weighting_scheme calc
_refine_ls_wR_factor_gt 0.2570
_refine_ls_wR_factor_ref 0.2749
_reflns_Friedel_coverage 0.000
_reflns_number_gt 3518
_reflns_number_total 4742
_reflns_threshold_expression 'I > 2\s(I)'
_cod_data_source_file c8qo01222a2.cif
_cod_data_source_block mo_gd_lxl40_0m
_cod_original_cell_volume 3721.4(10)
_cod_original_sg_symbol_H-M 'C 2/c'
_cod_database_code 1554550
_shelx_shelxl_version_number 2014/7
_shelx_space_group_comment
;
The symmetry employed for this shelxl refinement is uniquely defined
by the following loop, which should always be used as a source of
symmetry information in preference to the above space-group names.
They are only intended as comments.
;
_shelx_estimated_absorpt_t_min 0.780
_shelx_estimated_absorpt_t_max 0.906

loop_
_space_group_symop_operation_xyz
'x, y, z'
'-x, y, -z+1/2'
'x+1/2, y+1/2, z'
'-x+1/2, y+1/2, -z+1/2'
'-x, -y, -z'
'x, -y, z-1/2'
'-x+1/2, -y+1/2, -z'
'x+1/2, -y+1/2, z-1/2'

loop_
_atom_site_label
_atom_site_type_symbol
_atom_site_fract_x
_atom_site_fract_y
_atom_site_fract_z
_atom_site_U_iso_or_equiv
_atom_site_adp_type
_atom_site_occupancy
_atom_site_site_symmetry_order
_atom_site_calc_flag
_atom_site_refinement_flags_posn
_atom_site_refinement_flags_adp
Cl1 Cl 0.22742(4) 1.09687(8) 1.03869(16) 0.0440(3) Uani 1 1 d . .
Cl2 Cl 0.20602(3) 0.72545(7) 1.15884(16) 0.0422(3) Uani 1 1 d . .
C102 C 0.11339(13) 0.7641(3) 1.0455(6) 0.0339(9) Uani 1 1 d . .
H10A H 0.0904 0.7890 1.0943 0.041 Uiso 1 1 calc R U
H10B H 0.1271 0.7141 1.1224 0.041 Uiso 1 1 calc R U
O2 O 0.07155(10) 0.7875(2) 0.7783(4) 0.0402(8) Uani 1 1 d . .
O3 O 0.04112(11) 0.6291(3) 0.9704(5) 0.0518(9) Uani 1 1 d . .
C103 C 0.07604(18) 0.4517(3) 0.8769(7) 0.0484(12) Uani 1 1 d . .
H10C H 0.0519 0.4526 0.9291 0.073 Uiso 1 1 calc R U
H10D H 0.0971 0.4126 0.9453 0.073 Uiso 1 1 calc R U
H10E H 0.0691 0.4243 0.7635 0.073 Uiso 1 1 calc R U
O20 O 0.0618(2) 0.8788(6) 0.3502(9) 0.122(3) Uani 1 1 d . .
H20 H 0.0428 0.8682 0.2691 0.183 Uiso 1 1 calc R U
C1 C 0.19498(13) 0.9992(3) 1.0305(5) 0.0306(8) Uani 1 1 d . .
C2 C 0.15391(13) 1.0123(3) 0.9753(6) 0.0348(9) Uani 1 1 d . .
H11 H 0.1434 1.0729 0.9357 0.042 Uiso 1 1 calc R U
C3 C 0.12878(12) 0.9350(3) 0.9792(6) 0.0340(9) Uani 1 1 d . .
H1 H 0.1005 0.9434 0.9410 0.041 Uiso 1 1 calc R U
C4 C 0.14294(12) 0.8449(3) 1.0369(5) 0.0298(8) Uani 1 1 d . .
C5 C 0.09657(12) 0.7179(3) 0.8731(5) 0.0308(8) Uani 1 1 d . .
C6 C 0.0503(2) 0.7508(5) 0.6214(9) 0.078(2) Uani 1 1 d . .
H2 H 0.0345 0.6934 0.6416 0.094 Uiso 1 1 calc R U
H5 H 0.0698 0.7320 0.5490 0.094 Uiso 1 1 calc R U
C7 C 0.0222(3) 0.8270(6) 0.5350(11) 0.084(2) Uani 1 1 d . .
H3 H 0.0085 0.8564 0.6226 0.101 Uiso 1 1 calc R U
C8 C 0.0471(3) 0.9000(7) 0.4814(11) 0.098(3) Uani 1 1 d . .
H8A H 0.0309 0.9593 0.4583 0.117 Uiso 1 1 calc R U
H8B H 0.0698 0.9138 0.5751 0.117 Uiso 1 1 calc R U
O19 O -0.0073(2) 0.7881(6) 0.4158(11) 0.147(4) Uani 1 1 d . .
H19 H -0.0201 0.7467 0.4606 0.221 Uiso 1 1 calc R U
C10 C 0.07198(13) 0.6288(3) 0.9099(6) 0.0376(10) Uani 1 1 d . .
N10 N 0.09098(11) 0.5494(3) 0.8659(5) 0.0362(8) Uani 1 1 d . .
C12 C 0.12489(12) 0.5745(3) 0.7940(5) 0.0299(8) Uani 1 1 d . .
C13 C 0.12860(12) 0.6740(3) 0.7888(5) 0.0289(8) Uani 1 1 d . .
C14 C 0.15821(13) 0.7145(3) 0.7160(6) 0.0339(9) Uani 1 1 d . .
H9 H 0.1607 0.7821 0.7111 0.041 Uiso 1 1 calc R U
C15 C 0.18471(14) 0.6550(3) 0.6488(6) 0.0381(9) Uani 1 1 d . .
H8 H 0.2050 0.6824 0.5955 0.046 Uiso 1 1 calc R U
C16 C 0.18156(13) 0.5560(3) 0.6597(6) 0.0398(10) Uani 1 1 d . .
H7 H 0.2003 0.5165 0.6163 0.048 Uiso 1 1 calc R U
C17 C 0.15147(13) 0.5137(3) 0.7331(5) 0.0355(9) Uani 1 1 d . .
H6 H 0.1493 0.4461 0.7411 0.043 Uiso 1 1 calc R U
C18 C 0.18441(12) 0.8351(3) 1.0877(5) 0.0287(8) Uani 1 1 d . .
C19 C 0.21114(12) 0.9114(3) 1.0845(5) 0.0328(9) Uani 1 1 d . .
H10 H 0.2395 0.9031 1.1184 0.039 Uiso 1 1 calc R U

loop_
_atom_site_aniso_label
_atom_site_aniso_U_11
_atom_site_aniso_U_22
_atom_site_aniso_U_33
_atom_site_aniso_U_23
_atom_site_aniso_U_13
_atom_site_aniso_U_12
Cl1 0.0512(7) 0.0323(5) 0.0475(6) -0.0046(4) 0.0062(5) -0.0145(4)
Cl2 0.0399(6) 0.0245(5) 0.0534(7) 0.0027(4) -0.0150(5) 0.0064(4)
C102 0.032(2) 0.0272(18) 0.038(2) -0.0040(16) -0.0031(16) -0.0024(15)
O2 0.0363(16) 0.0304(15) 0.0475(18) -0.0049(13) -0.0095(14) 0.0111(12)
O3 0.0395(19) 0.056(2) 0.060(2) -0.0109(18) 0.0088(16) -0.0121(16)
C103 0.062(3) 0.030(2) 0.046(3) 0.0000(19) -0.008(2) -0.016(2)
O20 0.102(5) 0.189(8) 0.078(4) -0.032(4) 0.024(4) -0.065(5)
C1 0.038(2) 0.0231(17) 0.0289(18) -0.0050(14) 0.0010(15) -0.0037(15)
C2 0.040(2) 0.0216(17) 0.039(2) -0.0053(15) -0.0034(17) 0.0042(15)
C3 0.0285(19) 0.0255(18) 0.044(2) -0.0059(16) -0.0049(16) 0.0063(14)
C4 0.0326(19) 0.0225(17) 0.0306(19) -0.0054(14) -0.0037(15) 0.0004(14)
C5 0.0276(18) 0.0235(17) 0.037(2) -0.0029(15) -0.0047(15) 0.0003(14)
C6 0.081(5) 0.065(4) 0.069(4) -0.020(3) -0.038(4) 0.032(3)
C7 0.090(5) 0.062(4) 0.087(5) 0.023(4) -0.019(4) -0.013(4)
C8 0.115(7) 0.116(7) 0.064(5) -0.015(5) 0.024(5) -0.048(6)
O19 0.080(4) 0.178(8) 0.162(7) 0.104(6) -0.036(4) -0.037(5)
C10 0.031(2) 0.037(2) 0.042(2) -0.0027(18) -0.0022(17) -0.0078(17)
N10 0.0377(19) 0.0265(16) 0.0395(19) -0.0007(14) -0.0062(15) -0.0075(14)
C12 0.0316(19) 0.0233(17) 0.0291(18) -0.0002(14) -0.0101(15) -0.0008(14)
C13 0.0287(18) 0.0226(17) 0.0301(18) -0.0005(14) -0.0086(14) 0.0017(14)
C14 0.035(2) 0.0249(18) 0.039(2) -0.0008(15) -0.0008(17) 0.0003(15)
C15 0.034(2) 0.040(2) 0.038(2) -0.0068(18) 0.0014(17) 0.0017(17)
C16 0.033(2) 0.038(2) 0.042(2) -0.0115(18) -0.0086(18) 0.0107(17)
C17 0.042(2) 0.0218(17) 0.035(2) -0.0057(15) -0.0132(17) 0.0067(16)
C18 0.0302(18) 0.0212(16) 0.0307(18) -0.0010(14) -0.0051(15) 0.0032(14)
C19 0.0289(19) 0.0309(19) 0.034(2) -0.0063(16) -0.0055(16) 0.0008(15)

loop_
_atom_type_symbol
_atom_type_description
_atom_type_scat_dispersion_real
_atom_type_scat_dispersion_imag
_atom_type_scat_source
C C 0.0033 0.0016 'International Tables Vol C Tables 4.2.6.8 and 6.1.1.4'
H H 0.0000 0.0000 'International Tables Vol C Tables 4.2.6.8 and 6.1.1.4'
N N 0.0061 0.0033 'International Tables Vol C Tables 4.2.6.8 and 6.1.1.4'
O O 0.0106 0.0060 'International Tables Vol C Tables 4.2.6.8 and 6.1.1.4'
Cl Cl 0.1484 0.1585 'International Tables Vol C Tables 4.2.6.8 and 6.1.1.4'

loop_
_geom_angle_atom_site_label_1
_geom_angle_atom_site_label_2
_geom_angle_atom_site_label_3
_geom_angle
C4 C102 C5 113.9(4)
C4 C102 H10A 108.8
C5 C102 H10A 108.8
C4 C102 H10B 108.8
C5 C102 H10B 108.8
H10A C102 H10B 107.7
C5 O2 C6 112.6(4)
N10 C103 H10C 109.5
N10 C103 H10D 109.5
H10C C103 H10D 109.5
N10 C103 H10E 109.5
H10C C103 H10E 109.5
H10D C103 H10E 109.5
C8 O20 H20 109.5
C19 C1 C2 122.1(4)
C19 C1 Cl1 118.5(3)
C2 C1 Cl1 119.4(3)
C3 C2 C1 118.1(4)
C3 C2 H11 121.0
C1 C2 H11 121.0
C2 C3 C4 122.9(4)
C2 C3 H1 118.6
C4 C3 H1 118.6
C18 C4 C3 116.8(4)
C18 C4 C102 123.1(4)
C3 C4 C102 120.1(4)
O2 C5 C13 116.0(4)
O2 C5 C102 106.5(3)
C13 C5 C102 113.8(3)
O2 C5 C10 111.7(3)
C13 C5 C10 102.1(3)
C102 C5 C10 106.4(4)
O2 C6 C7 109.0(5)
O2 C6 H2 109.9
C7 C6 H2 109.9
O2 C6 H5 109.9
C7 C6 H5 109.9
H2 C6 H5 108.3
O19 C7 C8 117.4(7)
O19 C7 C6 111.0(7)
C8 C7 C6 106.9(8)
O19 C7 H3 107.0
C8 C7 H3 107.0
C6 C7 H3 107.0
O20 C8 C7 114.8(8)
O20 C8 H8A 108.6
C7 C8 H8A 108.6
O20 C8 H8B 108.6
C7 C8 H8B 108.6
H8A C8 H8B 107.6
C7 O19 H19 109.5
O3 C10 N10 125.5(4)
O3 C10 C5 126.4(4)
N10 C10 C5 108.2(4)
C10 N10 C12 111.0(3)
C10 N10 C103 124.2(4)
C12 N10 C103 124.5(4)
C17 C12 C13 122.2(4)
C17 C12 N10 127.9(4)
C13 C12 N10 110.0(4)
C14 C13 C12 120.0(4)
C14 C13 C5 131.5(4)
C12 C13 C5 108.5(4)
C13 C14 C15 119.1(4)
C13 C14 H9 120.4
C15 C14 H9 120.4
C16 C15 C14 120.3(4)
C16 C15 H8 119.8
C14 C15 H8 119.8
C15 C16 C17 121.2(4)
C15 C16 H7 119.4
C17 C16 H7 119.4
C12 C17 C16 117.1(4)
C12 C17 H6 121.4
C16 C17 H6 121.4
C4 C18 C19 122.3(4)
C4 C18 Cl2 121.3(3)
C19 C18 Cl2 116.4(3)
C1 C19 C18 117.8(4)
C1 C19 H10 121.1
C18 C19 H10 121.1

loop_
_geom_bond_atom_site_label_1
_geom_bond_atom_site_label_2
_geom_bond_distance
Cl1 C1 1.739(4)
Cl2 C18 1.746(4)
C102 C4 1.512(6)
C102 C5 1.545(6)
C102 H10A 0.9900
C102 H10B 0.9900
O2 C5 1.415(5)
O2 C6 1.432(7)
O3 C10 1.223(6)
C103 N10 1.462(5)
C103 H10C 0.9800
C103 H10D 0.9800
C103 H10E 0.9800
O20 C8 1.281(10)
O20 H20 0.8400
C1 C19 1.379(6)
C1 C2 1.382(6)
C2 C3 1.373(6)
C2 H11 0.9500
C3 C4 1.396(5)
C3 H1 0.9500
C4 C18 1.385(5)
C5 C13 1.504(6)
C5 C10 1.552(6)
C6 C7 1.505(9)
C6 H2 0.9900
C6 H5 0.9900
C7 O19 1.363(10)
C7 C8 1.435(11)
C7 H3 1.0000
C8 H8A 0.9900
C8 H8B 0.9900
O19 H19 0.8400
C10 N10 1.358(6)
N10 C12 1.413(6)
C12 C17 1.385(6)
C12 C13 1.396(5)
C13 C14 1.366(6)
C14 C15 1.396(6)
C14 H9 0.9500
C15 C16 1.390(7)
C15 H8 0.9500
C16 C17 1.393(7)
C16 H7 0.9500
C17 H6 0.9500
C18 C19 1.397(6)
C19 H10 0.9500

loop_
_geom_hbond_atom_site_label_D
_geom_hbond_atom_site_label_H
_geom_hbond_atom_site_label_A
_geom_hbond_distance_DH
_geom_hbond_distance_HA
_geom_hbond_distance_DA
_geom_hbond_angle_DHA
_geom_hbond_site_symmetry_A
O19 H19 O3 0.84 1.91 2.727(8) 164.2 2_556
O20 H20 O19 0.84 2.06 2.851(9) 156.4 2
C103 H10E O3 0.98 2.50 3.466(7) 170.5 6_565
C102 H10B Cl2 0.99 2.62 3.125(4) 111.8 .
C102 H10B Cl2 0.99 2.62 3.125(4) 111.8 .
C103 H10E O3 0.98 2.50 3.466(7) 170.5 6_565
O20 H20 O19 0.84 2.06 2.851(9) 156.4 2
O19 H19 O3 0.84 1.91 2.727(8) 164.2 2_556

loop_
_geom_torsion_atom_site_label_1
_geom_torsion_atom_site_label_2
_geom_torsion_atom_site_label_3
_geom_torsion_atom_site_label_4
_geom_torsion
C19 C1 C2 C3 1.6(7)
Cl1 C1 C2 C3 -176.3(3)
C1 C2 C3 C4 0.3(7)
C2 C3 C4 C18 -1.5(7)
C2 C3 C4 C102 177.1(4)
C5 C102 C4 C18 -104.2(4)
C5 C102 C4 C3 77.3(5)
C6 O2 C5 C13 58.7(6)
C6 O2 C5 C102 -173.5(5)
C6 O2 C5 C10 -57.8(6)
C4 C102 C5 O2 -68.4(4)
C4 C102 C5 C13 60.6(5)
C4 C102 C5 C10 172.3(3)
C5 O2 C6 C7 175.9(6)
O2 C6 C7 O19 -160.7(8)
O2 C6 C7 C8 70.1(9)
O19 C7 C8 O20 -49.1(14)
C6 C7 C8 O20 76.4(11)
O2 C5 C10 O3 -51.2(6)
C13 C5 C10 O3 -175.8(4)
C102 C5 C10 O3 64.6(6)
O2 C5 C10 N10 129.8(4)
C13 C5 C10 N10 5.1(4)
C102 C5 C10 N10 -114.4(4)
O3 C10 N10 C12 177.8(4)
C5 C10 N10 C12 -3.2(5)
O3 C10 N10 C103 3.2(7)
C5 C10 N10 C103 -177.8(4)
C10 N10 C12 C17 -179.6(4)
C103 N10 C12 C17 -5.0(6)
C10 N10 C12 C13 -0.3(5)
C103 N10 C12 C13 174.2(4)
C17 C12 C13 C14 2.6(6)
N10 C12 C13 C14 -176.6(4)
C17 C12 C13 C5 -176.9(3)
N10 C12 C13 C5 3.8(4)
O2 C5 C13 C14 53.5(6)
C102 C5 C13 C14 -70.6(5)
C10 C5 C13 C14 175.2(4)
O2 C5 C13 C12 -127.1(4)
C102 C5 C13 C12 108.9(4)
C10 C5 C13 C12 -5.3(4)
C12 C13 C14 C15 -0.6(6)
C5 C13 C14 C15 178.8(4)
C13 C14 C15 C16 -1.5(6)
C14 C15 C16 C17 1.8(6)
C13 C12 C17 C16 -2.4(6)
N10 C12 C17 C16 176.7(4)
C15 C16 C17 C12 0.2(6)
C3 C4 C18 C19 0.9(6)
C102 C4 C18 C19 -177.7(4)
C3 C4 C18 Cl2 -178.8(3)
C102 C4 C18 Cl2 2.6(6)
C2 C1 C19 C18 -2.2(6)
Cl1 C1 C19 C18 175.8(3)
C4 C18 C19 C1 0.9(6)
Cl2 C18 C19 C1 -179.4(3)
